data_2210736
loop_
_publ_author_name
'Shan Liu'
'Zhan-Mei Cao'
'Dan-Dan Wang'
'Hong-Jun Zhu'

_publ_section_title
;
 4,6-Dibenzoylisophthalic acid <i>N</i>,<i>N</i>-dimethylformamide
 disolvate
;
_journal_coeditor_code OB2052
_journal_issue 10
_journal_name_full 'Acta Crystallographica Section E'
_journal_page_first o4231
_journal_page_last o4232
_journal_paper_doi 10.1107/S1600536806034349
_journal_volume 62
_journal_year 2006
_chemical_formula_iupac 'C22 H14 O6, 2C3 H7 N O'
_chemical_formula_moiety 'C22 H14 O6, 2C3 H7 N O'
_chemical_formula_sum 'C28 H28 N2 O8'
_chemical_formula_weight 520.52
_chemical_name_systematic
;
4,6-Dibenzoylisophthalic acid N,N-dimethylformamide disolvate
;
_space_group_IT_number 2
_symmetry_cell_setting triclinic
_symmetry_space_group_name_Hall '-P 1'
_symmetry_space_group_name_H-M 'P -1'
_atom_sites_solution_hydrogens geom
_atom_sites_solution_primary direct
_atom_sites_solution_secondary difmap
_audit_creation_method SHELXL-97
_cell_angle_alpha 98.06(3)
_cell_angle_beta 97.67(3)
_cell_angle_gamma 90.72(3)
_cell_formula_units_Z 2
_cell_length_a 9.998(2)
_cell_length_b 10.940(2)
_cell_length_c 12.577(3)
_cell_measurement_reflns_used 25
_cell_measurement_temperature 298
_cell_measurement_theta_max 13
_cell_measurement_theta_min 10
_cell_volume 1349.2(5)
_computing_cell_refinement 'CAD-4 Software'
_computing_data_collection 'CAD-4 Software (Enraf--Nonius, 1985)'
_computing_data_reduction 'XCAD4 (Harms & Wocadlo, 1995)'
_computing_molecular_graphics 'SHELXTL (Bruker, 2000)'
_computing_publication_material SHELXTL
_computing_structure_refinement 'SHELXL97 (Sheldrick, 1997)'
_computing_structure_solution 'SHELXS97 (Sheldrick, 1997)'
_diffrn_ambient_temperature 298(2)
_diffrn_measured_fraction_theta_full 0.999
_diffrn_measured_fraction_theta_max 0.999
_diffrn_measurement_device_type 'Nonius CAD-4'
_diffrn_measurement_method \w/2\q
_diffrn_radiation_monochromator graphite
_diffrn_radiation_source 'fine-focus sealed tube'
_diffrn_radiation_type MoK\a
_diffrn_radiation_wavelength 0.71073
_diffrn_reflns_av_R_equivalents 0.0000
_diffrn_reflns_av_sigmaI/netI 0.0313
_diffrn_reflns_limit_h_max 12
_diffrn_reflns_limit_h_min -12
_diffrn_reflns_limit_k_max 13
_diffrn_reflns_limit_k_min -13
_diffrn_reflns_limit_l_max 15
_diffrn_reflns_limit_l_min 0
_diffrn_reflns_number 5284
_diffrn_reflns_theta_full 25.97
_diffrn_reflns_theta_max 25.97
_diffrn_reflns_theta_min 1.65
_diffrn_standards_decay_% 0
_diffrn_standards_interval_count 200
_diffrn_standards_interval_time 120
_diffrn_standards_number 3
_exptl_absorpt_coefficient_mu 0.095
_exptl_absorpt_correction_T_max 0.9134
_exptl_absorpt_correction_T_min 0.8306
_exptl_absorpt_correction_type psi-scan
_exptl_absorpt_process_details '(North <i>et al.</i>,  1968)'
_exptl_crystal_colour colorless
_exptl_crystal_density_diffrn 1.281
_exptl_crystal_density_method 'not measured'
_exptl_crystal_description block
_exptl_crystal_F_000 548
_exptl_crystal_size_max 0.20
_exptl_crystal_size_mid 0.20
_exptl_crystal_size_min 0.10
_refine_diff_density_max 0.701
_refine_diff_density_min -0.513
_refine_ls_extinction_method none
_refine_ls_goodness_of_fit_ref 0.970
_refine_ls_hydrogen_treatment constr
_refine_ls_matrix_type full
_refine_ls_number_parameters 343
_refine_ls_number_reflns 5284
_refine_ls_number_restraints 38
_refine_ls_restrained_S_all 1.019
_refine_ls_R_factor_all 0.1224
_refine_ls_R_factor_gt 0.0793
_refine_ls_shift/su_max 0.000
_refine_ls_shift/su_mean 0.000
_refine_ls_structure_factor_coef Fsqd
_refine_ls_weighting_details 'calc w=1/[\s^2^(Fo^2^)+(0.05P)^2^+P] where P=(Fo^2^+2Fc^2^)/3'
_refine_ls_weighting_scheme calc
_refine_ls_wR_factor_gt 0.1724
_refine_ls_wR_factor_ref 0.1928
_reflns_number_gt 2837
_reflns_number_total 5284
_reflns_threshold_expression I>2\s(I)
_cod_data_source_file ob2052.cif
_cod_data_source_block I
_cod_depositor_comments
;
The following automatic conversions were performed:
'_symmetry_cell_setting' value 'Triclinic' changed to 'triclinic'
according to '/home/saulius/struct/CIF-dictionaries/cif_core.dic'
dictionary named 'cif_core.dic' version 2.4.1 from 2010-06-29.

Automatic conversion script
Id: cif_fix_enum 1527 2010-12-29 10:47:43Z saulius 

The following automatic conversions were performed:

'_symmetry_cell_setting' value 'Triclinic' changed to 'triclinic'
according to /home/saulius/struct/CIF-dictionaries/cif_core.dic
dictionary named 'cif_core.dic' version 2.4.1 from 2010-06-29.

Automatic conversion script
Id: cif_fix_values 1715 2011-07-08 13:25:40Z adriana 
;
_cod_database_code 2210736
_cod_database_fobs_code 2210736

loop_
_symmetry_equiv_pos_as_xyz
'x, y, z'
'-x, -y, -z'

loop_
_atom_site_type_symbol
_atom_site_label
_atom_site_fract_x
_atom_site_fract_y
_atom_site_fract_z
_atom_site_U_iso_or_equiv
_atom_site_adp_type
_atom_site_calc_flag
_atom_site_refinement_flags
_atom_site_occupancy
O O1 -0.0028(3) 0.6326(3) 0.0940(2) 0.1004(8) Uani d . 1
O O2 -0.0869(3) 0.6403(3) 0.4872(2) 0.1189(11) Uani d . 1
H H2B -0.0619 0.7069 0.5233 0.178 Uiso calc R 1
O O3 -0.0231(3) 0.7296(3) 0.3533(2) 0.1088(9) Uani d . 1
O O4 -0.2207(3) 0.1419(3) 0.0462(3) 0.1149(10) Uani d . 1
O O5 -0.4138(3) 0.3066(3) 0.3935(3) 0.1146(10) Uani d . 1
H H5B -0.4683 0.2564 0.4072 0.172 Uiso calc R 1
O O6 -0.4067(3) 0.1642(3) 0.2499(2) 0.1130(10) Uani d . 1
C C1 0.3394(5) 0.5076(5) 0.3540(4) 0.1152(15) Uani d . 1
H H1A 0.3632 0.4621 0.4104 0.138 Uiso calc R 1
C C2 0.2065(4) 0.5087(4) 0.3073(4) 0.0990(12) Uani d . 1
H H2A 0.1413 0.4626 0.3319 0.119 Uiso calc R 1
C C3 0.1687(4) 0.5775(4) 0.2245(3) 0.0818(10) Uani d . 1
C C4 0.2674(4) 0.6446(4) 0.1898(3) 0.0977(12) Uani d . 1
H H4A 0.2447 0.6927 0.1351 0.117 Uiso calc R 1
C C5 0.4002(5) 0.6409(5) 0.2360(4) 0.1161(15) Uani d . 1
H H5A 0.4662 0.6855 0.2109 0.139 Uiso calc R 1
C C6 0.4360(5) 0.5738(5) 0.3167(4) 0.1185(16) Uani d . 1
H H6A 0.5259 0.5726 0.3470 0.142 Uiso calc R 1
C C7 0.0277(4) 0.5796(4) 0.1721(3) 0.0825(10) Uani d . 1
C C8 -0.0716(4) 0.6433(4) 0.3855(3) 0.0866(10) Uani d . 1
C C9 -0.1214(4) 0.5275(3) 0.3122(3) 0.0793(9) Uani d . 1
C C10 -0.0800(4) 0.5037(3) 0.2094(3) 0.0790(9) Uani d . 1
C C11 -0.1370(4) 0.4034(3) 0.1377(3) 0.0825(10) Uani d . 1
H H11A -0.1092 0.3871 0.0696 0.099 Uiso calc R 1
C C12 -0.2342(4) 0.3268(3) 0.1647(3) 0.0806(10) Uani d . 1
C C13 -0.2718(4) 0.3486(3) 0.2686(3) 0.0802(10) Uani d . 1
C C14 -0.2149(4) 0.4493(4) 0.3404(3) 0.0840(10) Uani d . 1
H H14A -0.2406 0.4642 0.4094 0.101 Uiso calc R 1
C C15 -0.3715(4) 0.2662(4) 0.3040(4) 0.0921(11) Uani d . 1
C C16 -0.2932(4) 0.2240(4) 0.0773(3) 0.0872(11) Uani d . 1
C C17 -0.4334(4) 0.2318(3) 0.0230(3) 0.0816(10) Uani d . 1
C C18 -0.4880(4) 0.1347(4) -0.0539(3) 0.0923(11) Uani d . 1
H H18A -0.4371 0.0654 -0.0694 0.111 Uiso calc R 1
C C19 -0.6162(5) 0.1394(4) -0.1075(4) 0.1034(13) Uani d . 1
H H19A -0.6520 0.0736 -0.1588 0.124 Uiso calc R 1
C C20 -0.6913(5) 0.2413(5) -0.0851(4) 0.1094(14) Uani d . 1
H H20A -0.7782 0.2446 -0.1216 0.131 Uiso calc R 1
C C21 -0.6390(5) 0.3387(4) -0.0089(4) 0.1072(13) Uani d . 1
H H21A -0.6907 0.4074 0.0064 0.129 Uiso calc R 1
C C22 -0.5102(4) 0.3342(4) 0.0447(3) 0.0933(11) Uani d . 1
H H22A -0.4746 0.4004 0.0957 0.112 Uiso calc R 1
O O7 -0.5870(5) 0.1744(5) 0.4634(4) 0.1913(19) Uani d U 1
N N1 -0.6951(4) 0.0120(4) 0.4678(4) 0.1186(12) Uani d U 1
C C23 -0.7437(7) -0.1077(6) 0.4190(6) 0.184(3) Uani d U 1
H H23A -0.7108 -0.1277 0.3506 0.276 Uiso calc R 1
H H23B -0.8406 -0.1098 0.4078 0.276 Uiso calc R 1
H H23C -0.7125 -0.1669 0.4656 0.276 Uiso calc R 1
C C24 -0.7392(7) 0.0539(7) 0.5713(6) 0.186(3) Uani d U 1
H H24A -0.7957 -0.0091 0.5900 0.279 Uiso calc R 1
H H24B -0.7892 0.1277 0.5666 0.279 Uiso calc R 1
H H24C -0.6619 0.0709 0.6258 0.279 Uiso calc R 1
C C25 -0.6127(6) 0.0664(6) 0.4023(7) 0.170(2) Uani d U 1
H H25A -0.5852 0.0352 0.3362 0.204 Uiso calc R 1
O O8 -0.0181(4) 0.8357(4) 0.6261(3) 0.1390(13) Uani d . 1
N N2 -0.0786(4) 0.9113(4) 0.7870(3) 0.1117(12) Uani d . 1
C C26 -0.0797(6) 0.8284(6) 0.6983(5) 0.1319(18) Uani d . 1
H H26A -0.1346 0.7580 0.6931 0.158 Uiso calc R 1
C C27 0.0006(7) 1.0214(6) 0.8093(5) 0.168(3) Uani d . 1
H H27A 0.0443 1.0318 0.7475 0.252 Uiso calc R 1
H H27B 0.0676 1.0174 0.8709 0.252 Uiso calc R 1
H H27C -0.0560 1.0900 0.8247 0.252 Uiso calc R 1
C C28 -0.1515(7) 0.8783(7) 0.8704(5) 0.186(3) Uani d . 1
H H28A -0.2012 0.8018 0.8447 0.279 Uiso calc R 1
H H28B -0.2130 0.9420 0.8889 0.279 Uiso calc R 1
H H28C -0.0890 0.8688 0.9334 0.279 Uiso calc R 1

loop_
_atom_site_aniso_label
_atom_site_aniso_U_11
_atom_site_aniso_U_22
_atom_site_aniso_U_33
_atom_site_aniso_U_12
_atom_site_aniso_U_13
_atom_site_aniso_U_23
O1 0.100(2) 0.115(2) 0.0916(19) -0.0014(16) 0.0153(15) 0.0313(17)
O2 0.163(3) 0.106(2) 0.0844(19) -0.018(2) 0.0224(19) -0.0006(16)
O3 0.126(2) 0.093(2) 0.107(2) -0.0197(18) 0.0366(18) -0.0020(16)
O4 0.106(2) 0.098(2) 0.129(3) 0.0136(18) 0.0014(19) -0.0107(18)
O5 0.121(2) 0.111(2) 0.118(2) -0.0206(18) 0.043(2) 0.0155(19)
O6 0.136(3) 0.097(2) 0.105(2) -0.0265(19) 0.0202(19) 0.0129(17)
C1 0.095(3) 0.137(4) 0.118(4) 0.017(3) 0.013(3) 0.031(3)
C2 0.085(3) 0.106(3) 0.110(3) 0.002(2) 0.016(2) 0.025(3)
C3 0.079(2) 0.085(2) 0.080(2) 0.0008(19) 0.014(2) 0.0066(19)
C4 0.095(3) 0.112(3) 0.089(3) -0.009(2) 0.018(2) 0.019(2)
C5 0.091(3) 0.143(4) 0.117(4) -0.017(3) 0.020(3) 0.023(3)
C6 0.086(3) 0.155(5) 0.113(4) 0.007(3) 0.009(3) 0.017(3)
C7 0.091(3) 0.080(2) 0.076(2) 0.001(2) 0.014(2) 0.0083(19)
C8 0.087(3) 0.089(3) 0.083(3) 0.000(2) 0.016(2) 0.008(2)
C9 0.077(2) 0.080(2) 0.081(2) 0.0005(19) 0.0109(19) 0.0102(19)
C10 0.078(2) 0.082(2) 0.077(2) 0.0004(19) 0.0088(19) 0.0133(19)
C11 0.085(2) 0.086(2) 0.076(2) 0.001(2) 0.0092(19) 0.0100(19)
C12 0.082(2) 0.078(2) 0.081(2) 0.0014(19) 0.0071(19) 0.0116(19)
C13 0.077(2) 0.080(2) 0.084(2) -0.0043(19) 0.0097(19) 0.016(2)
C14 0.084(2) 0.088(3) 0.081(2) 0.002(2) 0.014(2) 0.013(2)
C15 0.088(3) 0.100(3) 0.090(3) -0.003(2) 0.008(2) 0.026(2)
C16 0.092(3) 0.079(3) 0.089(3) -0.002(2) 0.010(2) 0.010(2)
C17 0.086(3) 0.078(2) 0.081(2) -0.005(2) 0.009(2) 0.0124(19)
C18 0.094(3) 0.084(3) 0.096(3) -0.005(2) 0.006(2) 0.010(2)
C19 0.101(3) 0.097(3) 0.106(3) -0.013(3) -0.001(3) 0.006(2)
C20 0.084(3) 0.111(4) 0.130(4) -0.008(3) -0.001(3) 0.022(3)
C21 0.094(3) 0.099(3) 0.127(4) 0.006(3) 0.013(3) 0.013(3)
C22 0.092(3) 0.087(3) 0.098(3) -0.001(2) 0.009(2) 0.007(2)
O7 0.177(4) 0.218(4) 0.192(4) -0.016(4) 0.054(3) 0.049(4)
N1 0.103(3) 0.111(3) 0.136(3) 0.005(2) -0.006(2) 0.020(3)
C23 0.185(6) 0.141(4) 0.212(6) -0.042(4) -0.029(5) 0.036(4)
C24 0.181(6) 0.192(6) 0.197(6) 0.042(5) 0.042(5) 0.052(5)
C25 0.121(4) 0.116(4) 0.266(6) -0.040(3) -0.044(4) 0.076(4)
O8 0.161(3) 0.143(3) 0.104(3) -0.003(3) 0.019(2) -0.010(2)
N2 0.121(3) 0.120(3) 0.088(3) 0.009(2) 0.010(2) -0.001(2)
C26 0.146(5) 0.141(5) 0.107(4) 0.012(4) 0.009(4) 0.021(4)
C27 0.199(7) 0.125(5) 0.161(6) -0.035(5) -0.038(5) 0.022(4)
C28 0.208(7) 0.208(7) 0.147(6) -0.020(6) 0.065(5) 0.005(5)

loop_
_atom_type_symbol
_atom_type_description
_atom_type_scat_dispersion_real
_atom_type_scat_dispersion_imag
_atom_type_scat_source
C C 0.0033 0.0016 'International Tables Vol C Tables 4.2.6.8 and 6.1.1.4'
H H 0.0000 0.0000 'International Tables Vol C Tables 4.2.6.8 and 6.1.1.4'
N N 0.0061 0.0033 'International Tables Vol C Tables 4.2.6.8 and 6.1.1.4'
O O 0.0106 0.0060 'International Tables Vol C Tables 4.2.6.8 and 6.1.1.4'

loop_
_geom_angle_atom_site_label_1
_geom_angle_atom_site_label_2
_geom_angle_atom_site_label_3
_geom_angle
_geom_angle_publ_flag
C8 O2 H2B 109.5 ?
C15 O5 H5B 109.5 ?
C6 C1 C2 119.6(5) ?
C6 C1 H1A 120.2 ?
C2 C1 H1A 120.2 ?
C1 C2 C3 121.1(4) ?
C1 C2 H2A 119.5 ?
C3 C2 H2A 119.5 ?
C4 C3 C2 118.1(4) ?
C4 C3 C7 119.5(4) ?
C2 C3 C7 122.4(4) ?
C3 C4 C5 120.2(4) ?
C3 C4 H4A 119.9 ?
C5 C4 H4A 119.9 ?
C6 C5 C4 121.3(5) ?
C6 C5 H5A 119.3 ?
C4 C5 H5A 119.3 ?
C5 C6 C1 119.8(5) ?
C5 C6 H6A 120.1 ?
C1 C6 H6A 120.1 ?
O1 C7 C3 121.8(4) no
O1 C7 C10 118.7(4) no
C3 C7 C10 119.2(3) ?
O3 C8 O2 124.1(4) no
O3 C8 C9 122.7(4) no
O2 C8 C9 113.3(4) no
C14 C9 C10 119.4(3) ?
C14 C9 C8 121.1(4) ?
C10 C9 C8 119.2(3) ?
C11 C10 C9 119.0(3) ?
C11 C10 C7 117.1(3) ?
C9 C10 C7 123.8(3) ?
C12 C11 C10 121.6(4) ?
C12 C11 H11A 119.2 ?
C10 C11 H11A 119.2 ?
C11 C12 C13 119.0(3) ?
C11 C12 C16 116.4(3) ?
C13 C12 C16 124.5(3) ?
C14 C13 C12 119.3(3) ?
C14 C13 C15 119.2(4) ?
C12 C13 C15 121.5(4) ?
C9 C14 C13 121.5(4) ?
C9 C14 H14A 119.3 ?
C13 C14 H14A 119.3 ?
O6 C15 O5 123.7(4) no
O6 C15 C13 120.9(4) no
O5 C15 C13 115.3(4) no
O4 C16 C17 121.0(4) no
O4 C16 C12 119.0(4) no
C17 C16 C12 119.6(4) ?
C22 C17 C18 118.9(4) ?
C22 C17 C16 122.1(4) ?
C18 C17 C16 119.0(4) ?
C19 C18 C17 120.7(4) ?
C19 C18 H18A 119.6 ?
C17 C18 H18A 119.6 ?
C20 C19 C18 119.8(4) ?
C20 C19 H19A 120.1 ?
C18 C19 H19A 120.1 ?
C19 C20 C21 120.3(4) ?
C19 C20 H20A 119.8 ?
C21 C20 H20A 119.8 ?
C20 C21 C22 119.9(4) ?
C20 C21 H21A 120.0 ?
C22 C21 H21A 120.0 ?
C21 C22 C17 120.3(4) ?
C21 C22 H22A 119.8 ?
C17 C22 H22A 119.8 ?
O7 C25 N1 98.7(7) no
O7 C25 H25A 130.7 ?
N1 C25 H25A 130.7 ?
C23 N1 C25 111.6(6) no
C23 N1 C24 115.0(6) no
C25 N1 C24 133.4(6) no
N1 C23 H23A 109.5 ?
N1 C23 H23B 109.5 ?
H23A C23 H23B 109.5 ?
N1 C23 H23C 109.5 ?
H23A C23 H23C 109.5 ?
H23B C23 H23C 109.5 ?
N1 C24 H24A 109.5 ?
N1 C24 H24B 109.5 ?
H24A C24 H24B 109.5 ?
N1 C24 H24C 109.5 ?
H24A C24 H24C 109.5 ?
H24B C24 H24C 109.5 ?
C26 N2 C27 124.5(5) no
C26 N2 C28 117.1(5) no
C27 N2 C28 118.0(5) no
N2 C27 H27A 109.5 ?
N2 C27 H27B 109.5 ?
H27A C27 H27B 109.5 ?
N2 C27 H27C 109.5 ?
H27A C27 H27C 109.5 ?
H27B C27 H27C 109.5 ?
O8 C26 N2 126.3(6) no
O8 C26 H26A 116.8 ?
N2 C26 H26A 116.8 ?
N2 C28 H28A 109.5 ?
N2 C28 H28B 109.5 ?
H28A C28 H28B 109.5 ?
N2 C28 H28C 109.5 ?
H28A C28 H28C 109.5 ?
H28B C28 H28C 109.5 ?

loop_
_geom_bond_atom_site_label_1
_geom_bond_atom_site_label_2
_geom_bond_distance
_geom_bond_publ_flag
O1 C7 1.216(4) no
O2 C8 1.313(5) no
O2 H2B 0.8200 ?
O3 C8 1.199(4) no
O4 C16 1.216(4) no
O5 C15 1.279(5) no
O5 H5B 0.8200 ?
O6 C15 1.243(5) no
C1 C6 1.370(6) ?
C1 C2 1.380(6) ?
C1 H1A 0.9300 ?
C2 C3 1.384(5) ?
C2 H2A 0.9300 ?
C3 C4 1.376(5) ?
C3 C7 1.476(5) ?
C4 C5 1.379(6) ?
C4 H4A 0.9300 ?
C5 C6 1.347(6) ?
C5 H5A 0.9300 ?
C6 H6A 0.9300 ?
C7 C10 1.513(5) ?
C8 C9 1.495(5) ?
C9 C14 1.374(5) ?
C9 C10 1.400(5) ?
C10 C11 1.382(5) ?
C11 C12 1.382(5) ?
C11 H11A 0.9300 ?
C12 C13 1.396(5) ?
C12 C16 1.512(5) ?
C13 C14 1.386(5) ?
C13 C15 1.488(5) ?
C14 H14A 0.9300 ?
C16 C17 1.484(5) ?
C17 C22 1.382(5) ?
C17 C18 1.385(5) ?
C18 C19 1.372(6) ?
C18 H18A 0.9300 ?
C19 C20 1.369(6) ?
C19 H19A 0.9300 ?
C20 C21 1.376(6) ?
C20 H20A 0.9300 ?
C21 C22 1.376(6) ?
C21 H21A 0.9300 ?
C22 H22A 0.9300 ?
C25 O7 1.319(8) no
C25 N1 1.421(8) no
C25 H25A 0.9300 ?
N1 C23 1.417(7) no
N1 C24 1.445(7) no
C23 H23A 0.9600 ?
C23 H23B 0.9600 ?
C23 H23C 0.9600 ?
C24 H24A 0.9600 ?
C24 H24B 0.9600 ?
C24 H24C 0.9600 ?
O8 C26 1.174(6) no
N2 C26 1.335(6) no
N2 C27 1.406(6) no
N2 C28 1.438(7) no
C27 H27A 0.9600 ?
C27 H27B 0.9600 ?
C27 H27C 0.9600 ?
C26 H26A 0.9300 ?
C28 H28A 0.9600 ?
C28 H28B 0.9600 ?
C28 H28C 0.9600 ?

loop_
_geom_hbond_atom_site_label_D
_geom_hbond_atom_site_label_H
_geom_hbond_atom_site_label_A
_geom_hbond_site_symmetry_A
_geom_hbond_distance_DH
_geom_hbond_distance_HA
_geom_hbond_distance_DA
_geom_hbond_angle_DHA
_geom_hbond_publ_flag
O2 H2B O8 . 0.82 1.78 2.586(5) 167 yes
O5 H5B O7 . 0.82 1.76 2.562(6) 167 yes
C11 H11A O1 2_565 0.93 2.46 3.373(5) 169 yes
C14 H14A O2 . 0.93 2.46 2.762(5) 99 yes
C14 H14A O5 . 0.93 2.40 2.721(5) 100 yes
C23 H23B O3 1_445 0.96 2.48 3.240(8) 136 yes
C27 H27A O8 . 0.96 2.47 2.834(8) 102 yes
C27 H27B O4 2_566 0.96 2.57 3.358(7) 139 yes

loop_
_geom_torsion_atom_site_label_1
_geom_torsion_atom_site_label_2
_geom_torsion_atom_site_label_3
_geom_torsion_atom_site_label_4
_geom_torsion
C6 C1 C2 C3 -1.1(7)
C1 C2 C3 C4 0.1(6)
C1 C2 C3 C7 179.3(4)
C2 C3 C4 C5 1.0(6)
C7 C3 C4 C5 -178.2(4)
C3 C4 C5 C6 -1.2(7)
C4 C5 C6 C1 0.2(8)
C2 C1 C6 C5 1.0(8)
C4 C3 C7 O1 5.0(6)
C2 C3 C7 O1 -174.2(4)
C4 C3 C7 C10 178.9(4)
C2 C3 C7 C10 -0.3(6)
O3 C8 C9 C14 -157.7(4)
O2 C8 C9 C14 22.1(5)
O3 C8 C9 C10 17.2(6)
O2 C8 C9 C10 -163.0(4)
C14 C9 C10 C11 1.6(5)
C8 C9 C10 C11 -173.4(3)
C14 C9 C10 C7 -176.6(4)
C8 C9 C10 C7 8.5(6)
O1 C7 C10 C11 62.6(5)
C3 C7 C10 C11 -111.5(4)
O1 C7 C10 C9 -119.2(4)
C3 C7 C10 C9 66.7(5)
C9 C10 C11 C12 0.5(6)
C7 C10 C11 C12 178.7(3)
C10 C11 C12 C13 -2.6(6)
C10 C11 C12 C16 177.2(3)
C11 C12 C13 C14 2.6(5)
C16 C12 C13 C14 -177.1(4)
C11 C12 C13 C15 -177.3(4)
C16 C12 C13 C15 2.9(6)
C10 C9 C14 C13 -1.5(6)
C8 C9 C14 C13 173.4(4)
C12 C13 C14 C9 -0.6(6)
C15 C13 C14 C9 179.4(4)
C14 C13 C15 O6 -167.3(4)
C12 C13 C15 O6 12.7(6)
C14 C13 C15 O5 11.0(6)
C12 C13 C15 O5 -169.1(4)
C11 C12 C16 O4 65.9(5)
C13 C12 C16 O4 -114.4(5)
C11 C12 C16 C17 -107.7(4)
C13 C12 C16 C17 72.1(5)
O4 C16 C17 C22 -169.2(4)
C12 C16 C17 C22 4.2(6)
O4 C16 C17 C18 9.1(6)
C12 C16 C17 C18 -177.5(3)
C22 C17 C18 C19 -0.3(6)
C16 C17 C18 C19 -178.7(4)
C17 C18 C19 C20 0.2(7)
C18 C19 C20 C21 -0.2(7)
C19 C20 C21 C22 0.4(7)
C20 C21 C22 C17 -0.6(7)
C18 C17 C22 C21 0.5(6)
C16 C17 C22 C21 178.8(4)
O7 C25 N1 C23 177.9(5)
O7 C25 N1 C24 -1.4(8)
C27 N2 C26 O8 -1.6(9)
C28 N2 C26 O8 -174.0(6)

loop_
_cod_related_entry_id
_cod_related_entry_database
_cod_related_entry_code
1 ChemSpider 21127169
